data_9003835
loop_
_publ_author_name
'Bosi, F.'
'Andreozzi, G. B.'
'Federico, M.'
'Graziani, G.'
'Lucchesi, S.'

_publ_section_title
;
 Crystal chemistry of the elbaite-schorl series
 Sample: L4d
;
_journal_name_full 'American Mineralogist'
_journal_page_first 1784
_journal_page_last 1792
_journal_paper_doi 10.2138/am.2005.1827
_journal_volume 90
_journal_year 2005
_chemical_compound_source 'Cruziero pegmatite, Minas Gerais, Brazil'
_chemical_formula_sum
;Al6.904 B3 Ca0.022 F0.201 Fe1.982 H3.347 K0.007 Mg0.137 Mn0.043 Na0.556
 O30.799 Si5.883 Ti0.019 Zn0.033
;
_chemical_name_mineral Schorl
_space_group_IT_number 160
_symmetry_space_group_name_Hall 'R 3 -2"'
_symmetry_space_group_name_H-M 'R 3 m :H'
_cell_angle_alpha 90
_cell_angle_beta 90
_cell_angle_gamma 120
_cell_formula_units_Z 3
_cell_length_a 15.9768
_cell_length_b 15.9768
_cell_length_c 7.1534
_cell_volume 1581.331
_database_code_amcsd 0003959
_exptl_crystal_density_diffrn 3.205
_cod_original_sg_symbol_H-M 'R 3 m'
_cod_original_formula_sum
;Ca.022 Na.556 K.007 Ti.019 Al6.904 Fe1.982 Mn.043 Mg.137 Zn.033 B3 Si5.883
 F.201 O30.799 H3.347
;
_cod_database_code 9003835

loop_
_space_group_symop_operation_xyz
x,y,z
2/3+x,1/3+y,1/3+z
1/3+x,2/3+y,2/3+z
x,x-y,z
2/3+x,1/3+x-y,1/3+z
1/3+x,2/3+x-y,2/3+z
-y,-x,z
2/3-y,1/3-x,1/3+z
1/3-y,2/3-x,2/3+z
-x+y,y,z
2/3-x+y,1/3+y,1/3+z
1/3-x+y,2/3+y,2/3+z
-y,x-y,z
2/3-y,1/3+x-y,1/3+z
1/3-y,2/3+x-y,2/3+z
-x+y,-x,z
2/3-x+y,1/3-x,1/3+z
1/3-x+y,2/3-x,2/3+z

loop_
_atom_site_label
_atom_site_fract_x
_atom_site_fract_y
_atom_site_fract_z
_atom_site_occupancy
_atom_site_U_iso_or_equiv
_atom_site_type_symbol
_atom_site_attached_hydrogens
CaX 0.00000 0.00000 0.22648 0.02200 0.02280 Ca 0
NaX 0.00000 0.00000 0.22648 0.55600 0.02280 Na 0
KX 0.00000 0.00000 0.22648 0.00700 0.02280 K 0
TiY 0.12429 0.06214 0.62778 0.00630 0.00759 Ti 0
AlY 0.12429 0.06214 0.62778 0.35570 0.00759 Al 0
Fe3+Y 0.12429 0.06214 0.62778 0.13470 0.00759 Fe 0
Fe2+Y 0.12429 0.06214 0.62778 0.44200 0.00759 Fe 0
MnY 0.12429 0.06214 0.62778 0.01430 0.00759 Mn 0
MgY 0.12429 0.06214 0.62778 0.03570 0.00759 Mg 0
ZnY 0.12429 0.06214 0.62778 0.01100 0.00759 Zn 0
AlZ 0.29840 0.26155 0.61057 0.95330 0.00447 Al 0
Fe3Z 0.29840 0.26155 0.61057 0.04170 0.00447 Fe 0
FeZ 0.29840 0.26155 0.61057 0.00020 0.00447 Fe 0
MgZ 0.29840 0.26155 0.61057 0.00500 0.00447 Mg 0
B 0.11032 0.22064 0.45469 1.00000 0.00520 B 0
SiT 0.19196 0.18992 0.00000 0.98050 0.00387 Si 0
AlT 0.19196 0.18992 0.00000 0.01950 0.00387 Al 0
F1W 0.00000 0.00000 0.78056 0.20100 0.03900 F 0
O-H1W 0.00000 0.00000 0.78056 0.34700 0.03900 O 1
O1 0.00000 0.00000 0.78056 0.45200 0.03900 O 0
O2 0.06170 0.12340 0.48699 1.00000 0.01460 O 0
O3V 0.26807 0.13404 0.50941 1.00000 0.01110 O 0
O4 0.09342 0.18684 0.06841 1.00000 0.00840 O 0
O5 0.18750 0.09375 0.09164 1.00000 0.00860 O 0
O6 0.19789 0.18741 0.77562 1.00000 0.00700 O 0
O7 0.28522 0.28575 0.07907 1.00000 0.00640 O 0
O8 0.20983 0.27073 0.44069 1.00000 0.00790 O 0
H3 0.25400 0.12700 0.38600 1.00000 0.09000 H 0

loop_
_cod_changelog_entry_id
_cod_changelog_entry_author
_cod_changelog_entry_date
_cod_changelog_entry_text
1
;cod-tools version 3.8.0
Id: cif_guess_AMCSD_atom_types 9581 2023-05-17 12:35:41Z saulius
;
2023-05-23T09:14:38+03:00
;Derived atom types and hydrogen counts
from atom names that follow the AMCSD naming convention
(Wat == water, O-H == hydroxyl).
;

loop_
_cod_related_entry_id
_cod_related_entry_database
_cod_related_entry_code
1 AMCSD 0003959
